data_4318978
loop_
_publ_author_name
'Karl M. Kadish'
'Min Lin'
'Eric Van Caemelbecke'
'Guido De Stefano'
'Craig J. Medforth'
'Daniel J. Nurco'
'Nora Y. Nelson'
'B\'en\'edicte Krattinger'
'Cinzia M. Muzzi'
'Laurent Jaquinod'
'Yang Xu'
'David C. Shyr'
'Kevin M. Smith'
'John A. Shelnutt'

_publ_section_title
;
 Influence of Electronic and Structural Effects on the Oxidative Behavior
 of Nickel Porphyrins
;
_journal_name_full 'Inorganic Chemistry'
_journal_page_first 6673
_journal_page_last 6687
_journal_paper_doi 10.1021/ic0200702
_journal_volume 41
_journal_year 2002
_chemical_formula_moiety 'C32 H8 F28 N4 Ni'
_chemical_formula_sum 'C32 H8 F28 N4 Ni'
_chemical_formula_weight 1039.13
_chemical_name_common 'Compound 6'
_chemical_name_systematic
;
   Ni(II) 5,10,15,20-tetra(hexafluoropropyl)porphyrin
;
_space_group_IT_number 15
_symmetry_cell_setting monoclinic
_symmetry_space_group_name_Hall '-C 2yc'
_symmetry_space_group_name_H-M 'C 1 2/c 1'
_atom_sites_solution_hydrogens geom
_atom_sites_solution_primary direct
_atom_sites_solution_secondary difmap
_audit_creation_method SHELXL-97
_cell_angle_alpha 90.00
_cell_angle_beta 118.82(3)
_cell_angle_gamma 90.00
_cell_formula_units_Z 8
_cell_length_a 21.328(4)
_cell_length_b 16.957(3)
_cell_length_c 21.573(4)
_cell_measurement_reflns_used 40
_cell_measurement_temperature 130(2)
_cell_measurement_theta_max 30
_cell_measurement_theta_min 25
_cell_volume 6836(3)
_computing_cell_refinement 'Siemens P3'
_computing_data_collection 'Siemens P3'
_computing_data_reduction 'Siemens XDISK'
_computing_molecular_graphics 'SHELXTL 5.1 (Sheldrick, 1994)'
_computing_publication_material 'SHELXL-97 (Sheldrick, 1997)'
_computing_structure_refinement 'SHELXL-97 (Sheldrick, 1997)'
_computing_structure_solution 'SHELXS-86 (Sheldrick, 1990)'
_diffrn_ambient_temperature 130(2)
_diffrn_measured_fraction_theta_full 0.999
_diffrn_measured_fraction_theta_max 0.999
_diffrn_measurement_device_type 'Syntex P2~1~'
_diffrn_measurement_method 2\q-\w
_diffrn_radiation_monochromator graphite
_diffrn_radiation_source 'normal-focus sealed tube'
_diffrn_radiation_type CuK\a
_diffrn_radiation_wavelength 1.54178
_diffrn_reflns_av_R_equivalents 0.039
_diffrn_reflns_av_sigmaI/netI 0.034
_diffrn_reflns_limit_h_max 20
_diffrn_reflns_limit_h_min -23
_diffrn_reflns_limit_k_max 18
_diffrn_reflns_limit_k_min 0
_diffrn_reflns_limit_l_max 23
_diffrn_reflns_limit_l_min 0
_diffrn_reflns_number 4943
_diffrn_reflns_theta_full 57.06
_diffrn_reflns_theta_max 57.06
_diffrn_reflns_theta_min 3.52
_diffrn_standards_decay_% <0.1
_diffrn_standards_interval_count 198
_diffrn_standards_number 2
_exptl_absorpt_coefficient_mu 2.607
_exptl_absorpt_correction_T_max 0.780
_exptl_absorpt_correction_T_min 0.356
_exptl_absorpt_correction_type empirical
_exptl_absorpt_process_details
;
   XABS2, an empirical absorption program.
   S.R. Parkin, B. Moezzi, and H. Hope, J. Appl. Crystallogr., 1995, V.
58, p. 53.
;
_exptl_crystal_colour purple
_exptl_crystal_density_diffrn 2.019
_exptl_crystal_density_method 'not measured'
_exptl_crystal_description block
_exptl_crystal_F_000 4064
_exptl_crystal_size_max 0.50
_exptl_crystal_size_mid 0.24
_exptl_crystal_size_min 0.10
_refine_diff_density_max 1.154
_refine_diff_density_min -0.568
_refine_diff_density_rms 0.100
_refine_ls_extinction_method none
_refine_ls_goodness_of_fit_ref 1.034
_refine_ls_hydrogen_treatment constr
_refine_ls_matrix_type full
_refine_ls_number_parameters 582
_refine_ls_number_reflns 4618
_refine_ls_number_restraints 0
_refine_ls_restrained_S_all 1.034
_refine_ls_R_factor_all 0.0781
_refine_ls_R_factor_gt 0.0654
_refine_ls_shift/su_max 0.001
_refine_ls_shift/su_mean 0.001
_refine_ls_structure_factor_coef Fsqd
_refine_ls_weighting_details 'calc w=1/[\s^2^(Fo^2^)+(0.0926P)^2^+58.8462P] where P=(Fo^2^+2Fc^2^)/3'
_refine_ls_weighting_scheme calc
_refine_ls_wR_factor_gt 0.1615
_refine_ls_wR_factor_ref 0.1715
_reflns_number_gt 3850
_reflns_number_total 4618
_reflns_threshold_expression I>2\s(I)
_cod_data_source_file ic0200702_1.cif
_cod_data_source_block rgk78
_cod_original_cell_volume 6836(2)
_cod_original_sg_symbol_H-M 'C 2/c'
_cod_database_code 4318978

loop_
_symmetry_equiv_pos_as_xyz
'x, y, z'
'-x, y, -z+1/2'
'x+1/2, y+1/2, z'
'-x+1/2, y+1/2, -z+1/2'
'-x, -y, -z'
'x, -y, z-1/2'
'-x+1/2, -y+1/2, -z'
'x+1/2, -y+1/2, z-1/2'

loop_
_atom_site_label
_atom_site_type_symbol
_atom_site_fract_x
_atom_site_fract_y
_atom_site_fract_z
_atom_site_U_iso_or_equiv
_atom_site_adp_type
_atom_site_occupancy
_atom_site_symmetry_multiplicity
_atom_site_calc_flag
_atom_site_refinement_flags
_atom_site_disorder_assembly
_atom_site_disorder_group
Ni1 Ni 0.23124(4) 0.77290(5) 0.30645(4) 0.0182(3) Uani 1 1 d . . .
N1 N 0.1463(2) 0.8320(3) 0.2599(2) 0.0184(10) Uani 1 1 d . . .
N2 N 0.1780(2) 0.6786(3) 0.2780(2) 0.0197(10) Uani 1 1 d . . .
N3 N 0.3170(2) 0.7142(2) 0.3515(2) 0.0182(10) Uani 1 1 d . . .
N4 N 0.2846(2) 0.8671(3) 0.3377(2) 0.0197(10) Uani 1 1 d . . .
F1 F -0.01148(17) 0.7697(2) 0.06331(15) 0.0324(8) Uani 1 1 d . . .
F2 F 0.00706(17) 0.6446(2) 0.08298(16) 0.0343(8) Uani 1 1 d . . .
F3 F -0.07115(19) 0.6334(2) 0.1430(2) 0.0431(9) Uani 1 1 d . . .
F4 F -0.0705(2) 0.7574(2) 0.1628(2) 0.0482(10) Uani 1 1 d . . .
F5 F -0.19445(18) 0.6950(3) 0.05773(19) 0.0542(12) Uani 1 1 d . A .
F6A F -0.1465(3) 0.8003(4) 0.0350(4) 0.0267(15) Uiso 0.50 1 d P A 1
F7A F -0.1439(4) 0.6901(5) -0.0047(4) 0.040(2) Uiso 0.50 1 d P A 1
F6B F -0.1509(5) 0.7687(7) 0.0131(6) 0.065(3) Uiso 0.50 1 d P A 2
F7B F -0.1369(4) 0.6526(6) 0.0008(4) 0.048(2) Uiso 0.50 1 d P A 2
F8 F 0.22507(17) 0.49598(18) 0.41639(16) 0.0290(8) Uani 1 1 d . . .
F9 F 0.33844(17) 0.52358(19) 0.47222(15) 0.0292(8) Uani 1 1 d . . .
F10 F 0.23629(18) 0.4110(2) 0.32133(18) 0.0400(9) Uani 1 1 d . . .
F11 F 0.3403(2) 0.4577(2) 0.3479(2) 0.0468(10) Uani 1 1 d . . .
F12 F 0.4005(2) 0.3872(3) 0.4718(3) 0.0760(15) Uani 1 1 d . . .
F13 F 0.3342(2) 0.3067(2) 0.3911(2) 0.0469(10) Uani 1 1 d . . .
F14 F 0.2987(3) 0.3535(2) 0.4611(2) 0.0630(13) Uani 1 1 d . . .
F15 F 0.45767(16) 0.90157(19) 0.31536(16) 0.0276(7) Uani 1 1 d . . .
F16 F 0.48524(16) 0.77709(19) 0.32490(16) 0.0291(8) Uani 1 1 d . . .
F17 F 0.52136(18) 0.8980(2) 0.46929(16) 0.0390(9) Uani 1 1 d . . .
F18 F 0.56382(18) 0.7846(2) 0.46109(18) 0.0416(9) Uani 1 1 d . . .
F19 F 0.65724(18) 0.8908(2) 0.48059(19) 0.0463(10) Uani 1 1 d . . .
C19 C 0.2609(3) 0.9378(3) 0.3503(3) 0.0222(12) Uani 1 1 d . . .
F20 F 0.60707(18) 0.8653(2) 0.36924(19) 0.0426(9) Uani 1 1 d . . .
F21 F 0.58159(19) 0.9716(2) 0.4060(2) 0.0443(9) Uani 1 1 d . . .
F22 F 0.21777(17) 1.04334(19) 0.41959(15) 0.0290(8) Uani 1 1 d . . .
F23 F 0.10525(17) 1.0203(2) 0.34983(17) 0.0324(8) Uani 1 1 d . . .
F24A F 0.2062(3) 1.1060(3) 0.2831(3) 0.0385(13) Uiso 0.70 1 d P B 1
F25A F 0.0944(3) 1.1093(3) 0.2507(2) 0.0332(12) Uiso 0.70 1 d P B 1
F24B F 0.2338(7) 1.1222(7) 0.3144(7) 0.035(3) Uiso 0.30 1 d P B 2
F25B F 0.1280(8) 1.1004(8) 0.2460(8) 0.055(4) Uiso 0.30 1 d P B 2
F26 F 0.2323(3) 1.1931(3) 0.4008(3) 0.096(2) Uani 1 1 d . . .
F27 F 0.1533(2) 1.2446(2) 0.3044(2) 0.0509(11) Uani 1 1 d . . .
F28 F 0.1253(3) 1.1849(3) 0.3753(3) 0.0869(18) Uani 1 1 d . . .
C1 C 0.1346(3) 0.9080(3) 0.2744(3) 0.0213(12) Uani 1 1 d . . .
C2 C 0.0636(3) 0.9331(4) 0.2245(3) 0.0295(14) Uani 1 1 d . . .
H2A H 0.0418 0.9819 0.2245 0.035 Uiso 1 1 calc R . .
C3 C 0.0341(3) 0.8741(4) 0.1778(3) 0.0260(13) Uani 1 1 d . . .
H3A H -0.0112 0.8753 0.1363 0.031 Uiso 1 1 calc R . .
C4 C 0.0831(3) 0.8091(3) 0.2014(3) 0.0219(12) Uani 1 1 d . . .
C5 C 0.0685(3) 0.7312(3) 0.1802(3) 0.0210(12) Uani 1 1 d . . .
C6 C 0.1101(3) 0.6686(3) 0.2221(3) 0.0192(12) Uani 1 1 d . . .
C7 C 0.0879(3) 0.5882(3) 0.2210(3) 0.0258(13) Uani 1 1 d . . .
H7A H 0.0446 0.5651 0.1862 0.031 Uiso 1 1 calc R . .
C8 C 0.1396(3) 0.5517(3) 0.2783(3) 0.0240(13) Uani 1 1 d . . .
H8A H 0.1378 0.4996 0.2935 0.029 Uiso 1 1 calc R . .
C9 C 0.1979(3) 0.6064(3) 0.3119(3) 0.0217(12) Uani 1 1 d . . .
C10 C 0.2672(3) 0.5892(3) 0.3642(3) 0.0185(12) Uani 1 1 d . . .
C11 C 0.3246(3) 0.6385(3) 0.3765(3) 0.0205(12) Uani 1 1 d . . .
C12 C 0.3995(3) 0.6158(4) 0.4079(3) 0.0260(13) Uani 1 1 d . . .
H12A H 0.4200 0.5682 0.4324 0.031 Uiso 1 1 calc R . .
C13 C 0.4340(3) 0.6747(3) 0.3957(3) 0.0244(13) Uani 1 1 d . . .
H13A H 0.4827 0.6745 0.4061 0.029 Uiso 1 1 calc R . .
C14 C 0.3835(3) 0.7386(3) 0.3638(3) 0.0195(12) Uani 1 1 d . . .
C15 C 0.3994(3) 0.8170(3) 0.3574(3) 0.0221(12) Uani 1 1 d . . .
C16 C 0.3547(3) 0.8782(3) 0.3546(3) 0.0211(12) Uani 1 1 d . . .
C17 C 0.3753(3) 0.9579(3) 0.3779(3) 0.0285(13) Uani 1 1 d . . .
H17A H 0.4200 0.9816 0.3894 0.034 Uiso 1 1 calc R . .
C18 C 0.3202(3) 0.9931(4) 0.3805(3) 0.0293(14) Uani 1 1 d . . .
H18A H 0.3200 1.0442 0.3985 0.035 Uiso 1 1 calc R . .
C20 C 0.1890(3) 0.9547(3) 0.3262(3) 0.0237(13) Uani 1 1 d . . .
C21 C -0.0001(3) 0.7124(3) 0.1118(3) 0.0244(13) Uani 1 1 d . . .
C22 C -0.0699(3) 0.7044(4) 0.1168(3) 0.0256(13) Uani 1 1 d . A .
C23 C -0.1393(4) 0.7131(5) 0.0491(3) 0.0473(19) Uani 1 1 d . . .
C24 C 0.2819(3) 0.5136(3) 0.4067(3) 0.0242(13) Uani 1 1 d . . .
C25 C 0.2976(3) 0.4388(4) 0.3748(3) 0.0275(13) Uani 1 1 d . . .
C26 C 0.3324(4) 0.3705(4) 0.4257(3) 0.0379(16) Uani 1 1 d . . .
C27 C 0.4686(3) 0.8360(3) 0.3564(3) 0.0232(12) Uani 1 1 d . . .
C28 C 0.5372(3) 0.8536(4) 0.4271(3) 0.0285(13) Uani 1 1 d . . .
C29 C 0.5966(3) 0.8951(3) 0.4203(3) 0.0271(13) Uani 1 1 d . . .
C30 C 0.1692(3) 1.0292(3) 0.3509(3) 0.0232(12) Uani 1 1 d . B .
C31 C 0.1626(3) 1.1074(3) 0.3099(3) 0.0283(13) Uani 1 1 d . . .
C32 C 0.1645(5) 1.1834(4) 0.3459(4) 0.0486(19) Uani 1 1 d . B .

loop_
_atom_site_aniso_label
_atom_site_aniso_U_11
_atom_site_aniso_U_22
_atom_site_aniso_U_33
_atom_site_aniso_U_23
_atom_site_aniso_U_13
_atom_site_aniso_U_12
Ni1 0.0181(5) 0.0247(5) 0.0162(5) -0.0004(4) 0.0119(4) -0.0005(4)
N1 0.019(2) 0.026(2) 0.015(2) 0.0030(19) 0.013(2) 0.0043(19)
N2 0.018(2) 0.031(3) 0.017(2) -0.002(2) 0.014(2) -0.002(2)
N3 0.025(3) 0.019(2) 0.015(2) 0.0019(18) 0.013(2) 0.0010(19)
N4 0.021(2) 0.029(3) 0.014(2) -0.0015(19) 0.013(2) -0.003(2)
F1 0.0292(18) 0.055(2) 0.0155(16) 0.0096(15) 0.0130(15) -0.0023(16)
F2 0.0303(18) 0.056(2) 0.0198(17) -0.0119(16) 0.0147(15) -0.0024(16)
F3 0.035(2) 0.052(2) 0.053(2) 0.0206(19) 0.0287(19) 0.0048(17)
F4 0.042(2) 0.065(3) 0.056(2) -0.026(2) 0.038(2) -0.0136(19)
F5 0.0190(18) 0.102(3) 0.037(2) 0.020(2) 0.0097(17) -0.0062(19)
F8 0.0344(19) 0.0322(18) 0.0330(19) 0.0021(14) 0.0263(16) -0.0002(15)
F9 0.0340(18) 0.0365(19) 0.0177(17) 0.0033(14) 0.0131(15) -0.0006(15)
F10 0.040(2) 0.036(2) 0.036(2) -0.0095(16) 0.0122(18) 0.0044(16)
F11 0.071(3) 0.038(2) 0.069(3) -0.0018(19) 0.063(2) 0.0000(19)
F12 0.055(3) 0.061(3) 0.072(3) 0.003(2) -0.001(3) 0.023(2)
F13 0.068(3) 0.028(2) 0.060(2) 0.0047(18) 0.043(2) 0.0120(18)
F14 0.117(4) 0.040(2) 0.065(3) 0.022(2) 0.071(3) 0.021(2)
F15 0.0272(17) 0.0371(19) 0.0251(17) 0.0082(14) 0.0180(14) -0.0025(14)
F16 0.0259(17) 0.041(2) 0.0269(17) -0.0049(15) 0.0182(15) -0.0015(14)
F17 0.0337(19) 0.068(3) 0.0201(17) -0.0080(17) 0.0169(15) -0.0075(17)
F18 0.0310(19) 0.044(2) 0.035(2) 0.0157(17) 0.0036(16) -0.0073(16)
F19 0.026(2) 0.067(3) 0.037(2) -0.0010(19) 0.0086(18) -0.0111(18)
C19 0.029(3) 0.028(3) 0.015(3) -0.001(2) 0.015(2) 0.000(2)
F20 0.034(2) 0.059(2) 0.046(2) -0.0142(19) 0.0280(18) -0.0103(17)
F21 0.045(2) 0.037(2) 0.060(3) -0.0003(18) 0.033(2) -0.0079(17)
F22 0.0385(19) 0.0342(18) 0.0187(16) -0.0013(14) 0.0173(15) 0.0021(15)
F23 0.0343(19) 0.040(2) 0.0349(19) -0.0023(15) 0.0261(16) 0.0043(15)
F26 0.118(5) 0.051(3) 0.056(3) 0.005(2) -0.007(3) -0.020(3)
F27 0.078(3) 0.029(2) 0.040(2) 0.0065(17) 0.024(2) 0.0101(19)
F28 0.162(6) 0.045(3) 0.110(4) 0.008(3) 0.111(4) 0.027(3)
C1 0.022(3) 0.031(3) 0.018(3) 0.002(2) 0.015(2) -0.001(2)
C2 0.027(3) 0.037(4) 0.035(3) 0.003(3) 0.023(3) 0.002(3)
C3 0.017(3) 0.043(4) 0.021(3) 0.005(3) 0.011(2) 0.000(3)
C4 0.021(3) 0.035(3) 0.014(3) 0.003(2) 0.012(2) 0.003(2)
C5 0.017(3) 0.040(3) 0.012(3) 0.001(2) 0.012(2) -0.002(2)
C6 0.020(3) 0.027(3) 0.015(3) -0.005(2) 0.013(2) 0.000(2)
C7 0.024(3) 0.036(3) 0.022(3) -0.010(3) 0.015(3) -0.001(3)
C8 0.027(3) 0.022(3) 0.030(3) -0.007(3) 0.020(3) -0.006(2)
C9 0.029(3) 0.027(3) 0.017(3) -0.002(2) 0.018(3) -0.003(2)
C10 0.026(3) 0.024(3) 0.012(3) -0.001(2) 0.014(2) -0.003(2)
C11 0.021(3) 0.033(3) 0.011(3) -0.003(2) 0.010(2) -0.001(2)
C12 0.022(3) 0.035(3) 0.020(3) 0.002(2) 0.010(2) 0.003(3)
C13 0.018(3) 0.034(3) 0.024(3) 0.002(2) 0.012(2) 0.004(2)
C14 0.017(3) 0.033(3) 0.013(3) 0.002(2) 0.010(2) 0.001(2)
C15 0.020(3) 0.035(3) 0.011(3) -0.003(2) 0.007(2) -0.004(2)
C16 0.024(3) 0.027(3) 0.017(3) -0.001(2) 0.013(2) -0.004(2)
C17 0.029(3) 0.031(3) 0.031(3) 0.004(3) 0.019(3) -0.002(3)
C18 0.035(3) 0.028(3) 0.029(3) -0.002(3) 0.019(3) -0.002(3)
C20 0.035(3) 0.025(3) 0.022(3) 0.004(2) 0.022(3) 0.002(3)
C21 0.026(3) 0.037(3) 0.015(3) -0.001(3) 0.014(2) 0.000(3)
C22 0.023(3) 0.041(4) 0.012(3) -0.003(3) 0.008(2) -0.003(3)
C23 0.034(4) 0.092(6) 0.018(3) 0.013(4) 0.014(3) -0.008(4)
C24 0.029(3) 0.031(3) 0.022(3) 0.000(2) 0.020(3) -0.003(3)
C25 0.029(3) 0.036(3) 0.026(3) 0.001(3) 0.021(3) -0.002(3)
C26 0.045(4) 0.036(4) 0.037(4) 0.006(3) 0.023(3) 0.010(3)
C27 0.026(3) 0.027(3) 0.021(3) 0.000(2) 0.015(3) 0.000(2)
C28 0.032(3) 0.035(3) 0.024(3) 0.004(3) 0.018(3) 0.000(3)
C29 0.026(3) 0.031(3) 0.030(3) -0.005(3) 0.018(3) -0.001(3)
C30 0.027(3) 0.030(3) 0.015(3) 0.001(2) 0.012(2) 0.005(2)
C31 0.041(4) 0.030(3) 0.023(3) 0.003(3) 0.022(3) 0.005(3)
C32 0.078(6) 0.030(4) 0.050(4) 0.004(3) 0.041(5) 0.007(4)

loop_
_atom_type_symbol
_atom_type_description
_atom_type_scat_dispersion_real
_atom_type_scat_dispersion_imag
_atom_type_scat_source
C C 0.0181 0.0091 'International Tables Vol C Tables 4.2.6.8 and 6.1.1.4'
H H 0.0000 0.0000 'International Tables Vol C Tables 4.2.6.8 and 6.1.1.4'
N N 0.0311 0.0180 'International Tables Vol C Tables 4.2.6.8 and 6.1.1.4'
F F 0.0727 0.0534 'International Tables Vol C Tables 4.2.6.8 and 6.1.1.4'
Ni Ni -3.0029 0.5091 'International Tables Vol C Tables 4.2.6.8 and 6.1.1.4'

loop_
_geom_angle_atom_site_label_1
_geom_angle_atom_site_label_2
_geom_angle_atom_site_label_3
_geom_angle
_geom_angle_site_symmetry_1
_geom_angle_site_symmetry_3
_geom_angle_publ_flag
N1 Ni1 N2 90.24(19) . . ?
N1 Ni1 N4 89.96(19) . . ?
N2 Ni1 N4 178.22(18) . . ?
N1 Ni1 N3 178.68(18) . . ?
N2 Ni1 N3 90.15(19) . . ?
N4 Ni1 N3 89.69(19) . . ?
C1 N1 C4 105.5(4) . . ?
C1 N1 Ni1 127.6(4) . . ?
C4 N1 Ni1 126.9(4) . . ?
C6 N2 C9 106.1(4) . . ?
C6 N2 Ni1 127.2(4) . . ?
C9 N2 Ni1 126.6(4) . . ?
C11 N3 C14 106.9(4) . . ?
C11 N3 Ni1 126.6(4) . . ?
C14 N3 Ni1 126.5(4) . . ?
C16 N4 C19 106.6(4) . . ?
C16 N4 Ni1 127.1(4) . . ?
C19 N4 Ni1 126.3(4) . . ?
N4 C19 C20 123.3(5) . . ?
N4 C19 C18 109.2(5) . . ?
C20 C19 C18 126.7(5) . . ?
N1 C1 C20 122.6(5) . . ?
N1 C1 C2 110.3(5) . . ?
C20 C1 C2 126.8(5) . . ?
C3 C2 C1 106.6(5) . . ?
C3 C2 H2A 126.7 . . ?
C1 C2 H2A 126.7 . . ?
C2 C3 C4 108.0(5) . . ?
C2 C3 H3A 126.0 . . ?
C4 C3 H3A 126.0 . . ?
C5 C4 N1 122.3(5) . . ?
C5 C4 C3 127.5(5) . . ?
N1 C4 C3 109.3(5) . . ?
C4 C5 C6 122.6(5) . . ?
C4 C5 C21 118.5(5) . . ?
C6 C5 C21 118.7(5) . . ?
N2 C6 C5 123.0(5) . . ?
N2 C6 C7 109.3(5) . . ?
C5 C6 C7 127.3(5) . . ?
C8 C7 C6 107.6(5) . . ?
C8 C7 H7A 126.2 . . ?
C6 C7 H7A 126.2 . . ?
C7 C8 C9 107.1(5) . . ?
C7 C8 H8A 126.5 . . ?
C9 C8 H8A 126.5 . . ?
N2 C9 C10 123.3(5) . . ?
N2 C9 C8 109.5(5) . . ?
C10 C9 C8 126.7(5) . . ?
C9 C10 C11 121.3(5) . . ?
C9 C10 C24 119.8(5) . . ?
C11 C10 C24 118.8(5) . . ?
N3 C11 C10 123.9(5) . . ?
N3 C11 C12 109.0(5) . . ?
C10 C11 C12 126.5(5) . . ?
C13 C12 C11 107.2(5) . . ?
C13 C12 H12A 126.4 . . ?
C11 C12 H12A 126.4 . . ?
C12 C13 C14 107.3(5) . . ?
C12 C13 H13A 126.4 . . ?
C14 C13 H13A 126.4 . . ?
N3 C14 C15 123.0(5) . . ?
N3 C14 C13 109.2(5) . . ?
C15 C14 C13 126.8(5) . . ?
C16 C15 C14 121.4(5) . . ?
C16 C15 C27 119.3(5) . . ?
C14 C15 C27 119.2(5) . . ?
N4 C16 C15 123.1(5) . . ?
N4 C16 C17 109.4(5) . . ?
C15 C16 C17 126.9(5) . . ?
C18 C17 C16 107.9(5) . . ?
C18 C17 H17A 126.1 . . ?
C16 C17 H17A 126.1 . . ?
C17 C18 C19 106.5(5) . . ?
C17 C18 H18A 126.8 . . ?
C19 C18 H18A 126.8 . . ?
C19 C20 C1 121.3(5) . . ?
C19 C20 C30 119.1(5) . . ?
C1 C20 C30 119.2(5) . . ?
F2 C21 F1 105.8(4) . . ?
F2 C21 C5 110.8(5) . . ?
F1 C21 C5 109.0(4) . . ?
F2 C21 C22 106.5(4) . . ?
F1 C21 C22 107.1(4) . . ?
C5 C21 C22 117.1(4) . . ?
F3 C22 F4 106.3(4) . . ?
F3 C22 C23 106.7(5) . . ?
F4 C22 C23 107.3(5) . . ?
F3 C22 C21 108.9(5) . . ?
F4 C22 C21 110.2(5) . . ?
C23 C22 C21 116.9(5) . . ?
F6B C23 F5 111.3(8) . . ?
F7A C23 F5 114.0(7) . . ?
F6B C23 F7B 99.2(8) . . ?
F5 C23 F7B 106.0(6) . . ?
F6B C23 C22 121.2(8) . . ?
F7A C23 C22 119.9(7) . . ?
F5 C23 C22 111.7(5) . . ?
F7B C23 C22 105.4(6) . . ?
F7A C23 F6A 100.0(7) . . ?
F5 C23 F6A 104.3(6) . . ?
C22 C23 F6A 104.5(6) . . ?
F9 C24 F8 106.1(4) . . ?
F9 C24 C10 110.2(4) . . ?
F8 C24 C10 109.7(4) . . ?
F9 C24 C25 106.9(4) . . ?
F8 C24 C25 106.6(4) . . ?
C10 C24 C25 116.6(4) . . ?
F11 C25 F10 107.3(4) . . ?
F11 C25 C26 107.4(5) . . ?
F10 C25 C26 106.7(5) . . ?
F11 C25 C24 109.5(5) . . ?
F10 C25 C24 109.8(5) . . ?
C26 C25 C24 115.8(5) . . ?
F14 C26 F13 108.8(5) . . ?
F14 C26 F12 108.6(6) . . ?
F13 C26 F12 106.0(5) . . ?
F14 C26 C25 112.0(5) . . ?
F13 C26 C25 110.5(5) . . ?
F12 C26 C25 110.7(5) . . ?
F16 C27 F15 106.3(4) . . ?
F16 C27 C15 110.0(4) . . ?
F15 C27 C15 108.6(4) . . ?
F16 C27 C28 106.5(4) . . ?
F15 C27 C28 105.4(4) . . ?
C15 C27 C28 119.3(4) . . ?
F17 C28 F18 107.2(4) . . ?
F17 C28 C29 107.5(5) . . ?
F18 C28 C29 107.6(5) . . ?
F17 C28 C27 110.3(5) . . ?
F18 C28 C27 108.5(5) . . ?
C29 C28 C27 115.4(4) . . ?
F19 C29 F20 108.6(4) . . ?
F19 C29 F21 107.0(5) . . ?
F20 C29 F21 107.2(5) . . ?
F19 C29 C28 110.2(5) . . ?
F20 C29 C28 112.8(5) . . ?
F21 C29 C28 110.8(5) . . ?
F22 C30 F23 105.6(4) . . ?
F22 C30 C20 109.8(4) . . ?
F23 C30 C20 110.6(4) . . ?
F22 C30 C31 106.3(4) . . ?
F23 C30 C31 105.5(4) . . ?
C20 C30 C31 118.3(4) . . ?
F24A C31 F25A 104.1(5) . . ?
F25B C31 C32 121.5(9) . . ?
F24A C31 C32 113.4(6) . . ?
F25A C31 C32 102.1(5) . . ?
F25B C31 F24B 97.6(10) . . ?
C32 C31 F24B 92.8(7) . . ?
F25B C31 C30 113.5(8) . . ?
F24A C31 C30 110.2(5) . . ?
F25A C31 C30 107.9(5) . . ?
C32 C31 C30 117.7(5) . . ?
F24B C31 C30 107.1(6) . . ?
F28 C32 F27 112.1(6) . . ?
F28 C32 F26 103.9(6) . . ?
F27 C32 F26 105.3(6) . . ?
F28 C32 C31 114.7(6) . . ?
F27 C32 C31 112.1(6) . . ?
F26 C32 C31 107.8(6) . . ?

loop_
_geom_bond_atom_site_label_1
_geom_bond_atom_site_label_2
_geom_bond_distance
_geom_bond_site_symmetry_2
_geom_bond_publ_flag
Ni1 N1 1.883(4) . ?
Ni1 N2 1.884(4) . ?
Ni1 N4 1.887(4) . ?
Ni1 N3 1.889(4) . ?
N1 C1 1.377(7) . ?
N1 C4 1.386(7) . ?
N2 C6 1.377(7) . ?
N2 C9 1.384(7) . ?
N3 C11 1.372(7) . ?
N3 C14 1.374(7) . ?
N4 C16 1.372(7) . ?
N4 C19 1.377(7) . ?
F1 C21 1.362(6) . ?
F2 C21 1.350(6) . ?
F3 C22 1.335(7) . ?
F4 C22 1.342(7) . ?
F5 C23 1.313(7) . ?
F6A C23 1.503(10) . ?
F7A C23 1.182(10) . ?
F6B C23 1.171(11) . ?
F7B C23 1.479(12) . ?
F8 C24 1.360(6) . ?
F9 C24 1.355(6) . ?
F10 C25 1.344(7) . ?
F11 C25 1.335(6) . ?
F12 C26 1.336(8) . ?
F13 C26 1.326(7) . ?
F14 C26 1.309(7) . ?
F15 C27 1.369(6) . ?
F16 C27 1.349(6) . ?
F17 C28 1.344(7) . ?
F18 C28 1.351(7) . ?
F19 C29 1.323(7) . ?
C19 C20 1.391(8) . ?
C19 C18 1.453(8) . ?
F20 C29 1.326(6) . ?
F21 C29 1.335(7) . ?
F22 C30 1.358(6) . ?
F23 C30 1.362(6) . ?
F24A C31 1.310(8) . ?
F25A C31 1.400(8) . ?
F24B C31 1.496(13) . ?
F25B C31 1.216(15) . ?
F26 C32 1.368(9) . ?
F27 C32 1.315(8) . ?
F28 C32 1.270(9) . ?
C1 C20 1.404(8) . ?
C1 C2 1.436(8) . ?
C2 C3 1.342(8) . ?
C2 H2A 0.9500 . ?
C3 C4 1.433(8) . ?
C3 H3A 0.9500 . ?
C4 C5 1.384(8) . ?
C5 C6 1.400(8) . ?
C5 C21 1.528(8) . ?
C6 C7 1.439(8) . ?
C7 C8 1.345(8) . ?
C7 H7A 0.9500 . ?
C8 C9 1.436(8) . ?
C8 H8A 0.9500 . ?
C9 C10 1.391(8) . ?
C10 C11 1.400(8) . ?
C10 C24 1.518(8) . ?
C11 C12 1.453(8) . ?
C12 C13 1.340(8) . ?
C12 H12A 0.9500 . ?
C13 C14 1.447(8) . ?
C13 H13A 0.9500 . ?
C14 C15 1.395(8) . ?
C15 C16 1.391(8) . ?
C15 C27 1.520(7) . ?
C16 C17 1.435(8) . ?
C17 C18 1.345(8) . ?
C17 H17A 0.9500 . ?
C18 H18A 0.9500 . ?
C20 C30 1.508(8) . ?
C21 C22 1.550(8) . ?
C22 C23 1.503(8) . ?
C24 C25 1.554(8) . ?
C25 C26 1.521(9) . ?
C27 C28 1.552(8) . ?
C28 C29 1.516(8) . ?
C30 C31 1.563(8) . ?
C31 C32 1.495(9) . ?
